data_7720017
loop_
_publ_author_name
'Zhou, Jing-Yao'
'Zhang, Hong-Dong'
'Yin, Fan'
'Zhu, Zheng-Zhong'
'Zhou, Li-Peng'
'Tian, Chong-Bin'
'Sun, Qing-Fu'

_publ_section_title
;
 Locking the spin states of anionic Fe(L)<sub>2</sub> units in
 coordination polymers through alkali metal ion incorporation.
;
_journal_issue 10
_journal_name_full 'Dalton transactions (Cambridge, England : 2003)'
_journal_page_first 4319
_journal_page_last 4326
_journal_paper_doi 10.1039/d6dt00162a
_journal_volume 55
_journal_year 2026
_chemical_formula_moiety 'C14 H14 Fe N18 Na2 O4, 2(H2 O)'
_chemical_formula_sum 'C14 H18 Fe N18 Na2 O6'
_chemical_formula_weight 636.29
_space_group_crystal_system orthorhombic
_space_group_IT_number 29
_space_group_name_Hall 'P 2c -2ac'
_space_group_name_H-M_alt 'P c a 21'
_atom_sites_solution_hydrogens mixed
_audit_creation_date 2026-01-20
_audit_creation_method
;
Olex2 1.5
(compiled 2022.04.07 svn.rca3783a0 for OlexSys, GUI svn.r6498)
;
_audit_update_record
;
2026-01-20 deposited with the CCDC.	2026-02-12 downloaded from the CCDC.
;
_cell_angle_alpha 90
_cell_angle_beta 90
_cell_angle_gamma 90
_cell_formula_units_Z 4
_cell_length_a 13.6942(4)
_cell_length_b 7.7375(2)
_cell_length_c 23.4883(8)
_cell_measurement_reflns_used 10459
_cell_measurement_temperature 100.01(10)
_cell_measurement_theta_max 30.8400
_cell_measurement_theta_min 2.6120
_cell_volume 2488.79(13)
_computing_cell_refinement 'CrysAlisPro 1.171.43.101a (Rigaku OD, 2023)'
_computing_data_collection 'CrysAlisPro system (CCD 43.101a 64-bit (release 13-12-2023))'
_computing_data_reduction 'CrysAlisPro 1.171.43.101a (Rigaku OD, 2023)'
_computing_molecular_graphics 'Olex2 1.5 (Dolomanov et al., 2009)'
_computing_publication_material 'Olex2 1.5 (Dolomanov et al., 2009)'
_computing_structure_refinement 'SHELXL 2025/1 (Sheldrick, 2015)'
_computing_structure_solution 'SHELXT 2014/5 (Sheldrick, 2014)'
_diffrn_ambient_temperature 100.15
_diffrn_detector_area_resol_mean 10.0000
_diffrn_detector_type 'Rigaku IP'
_diffrn_measured_fraction_theta_full 0.999
_diffrn_measured_fraction_theta_max 0.840
_diffrn_measurement_details
;
List of Runs (angles in degrees, time in seconds):

  # Type    Start    End  Width  t~exp~   \w     \q     \k     \f   Frames
#--------------------------------------------------------------------------
  1  \w    -20.00   8.00   0.50    0.26    --   -5.92 -48.00-176.00   56
  2  \w    -18.00  22.00   0.50    0.26    --   -5.92 -99.00-180.00   80
  3  \w    -18.00  23.00   0.50    0.26    --   -5.92 -99.00-120.00   82
  4  \w    -74.00 -48.00   0.50    0.26    --   -5.92 -48.00-176.00   52
  5  \w    -29.00  -2.00   0.50    0.26    --   -5.92 -93.00 -34.00   54
  6  \w    -16.00  24.00   0.50    0.26    --   -5.92 -99.00  30.00   80
;
_diffrn_measurement_device 'four-circle diffractometer'
_diffrn_measurement_device_type 'Rigaku R-AXIS SPIDER IP'
_diffrn_measurement_method '\w scans'
_diffrn_radiation_type MoK\a
_diffrn_radiation_wavelength 0.71073
_diffrn_reflns_av_R_equivalents 0.0344
_diffrn_reflns_av_unetI/netI 0.0366
_diffrn_reflns_Laue_measured_fraction_full 0.999
_diffrn_reflns_Laue_measured_fraction_max 0.840
_diffrn_reflns_limit_h_max 16
_diffrn_reflns_limit_h_min -18
_diffrn_reflns_limit_k_max 10
_diffrn_reflns_limit_k_min -9
_diffrn_reflns_limit_l_max 29
_diffrn_reflns_limit_l_min -33
_diffrn_reflns_number 16215
_diffrn_reflns_point_group_measured_fraction_full 0.908
_diffrn_reflns_point_group_measured_fraction_max 0.688
_diffrn_reflns_theta_full 25.242
_diffrn_reflns_theta_max 30.587
_diffrn_reflns_theta_min 2.632
_exptl_absorpt_coefficient_mu 0.714
_exptl_absorpt_correction_T_max 1.00000
_exptl_absorpt_correction_T_min 0.86099
_exptl_absorpt_correction_type multi-scan
_exptl_absorpt_process_details
;
CrysAlisPro 1.171.43.101a (Rigaku Oxford Diffraction, 2023)
Empirical absorption correction using spherical harmonics,
implemented in SCALE3 ABSPACK scaling algorithm.
;
_exptl_crystal_colour 'clear light yellow'
_exptl_crystal_colour_lustre clear
_exptl_crystal_colour_modifier light
_exptl_crystal_colour_primary yellow
_exptl_crystal_density_diffrn 1.698
_exptl_crystal_description block
_exptl_crystal_F_000 1296
_exptl_crystal_size_max 0.3
_exptl_crystal_size_mid 0.2
_exptl_crystal_size_min 0.15
_refine_diff_density_max 0.395
_refine_diff_density_min -0.461
_refine_diff_density_rms 0.069
_refine_ls_abs_structure_details
;
 Flack x determined using 1688 quotients [(I+)-(I-)]/[(I+)+(I-)]
 (Parsons, Flack and Wagner, Acta Cryst. B69 (2013) 249-259).
;
_refine_ls_abs_structure_Flack 0.001(11)
_refine_ls_extinction_method none
_refine_ls_goodness_of_fit_ref 1.043
_refine_ls_hydrogen_treatment constr
_refine_ls_matrix_type full
_refine_ls_number_parameters 373
_refine_ls_number_reflns 5269
_refine_ls_number_restraints 1
_refine_ls_restrained_S_all 1.043
_refine_ls_R_factor_all 0.0377
_refine_ls_R_factor_gt 0.0311
_refine_ls_shift/su_max 0.000
_refine_ls_shift/su_mean 0.000
_refine_ls_structure_factor_coef Fsqd
_refine_ls_weighting_details 'w=1/[\s^2^(Fo^2^)+(0.0421P)^2^+0.7645P] where P=(Fo^2^+2Fc^2^)/3'
_refine_ls_weighting_scheme calc
_refine_ls_wR_factor_gt 0.0763
_refine_ls_wR_factor_ref 0.0801
_reflns_Friedel_coverage 0.602
_reflns_Friedel_fraction_full 0.811
_reflns_Friedel_fraction_max 0.529
_reflns_number_gt 4678
_reflns_number_total 5269
_reflns_threshold_expression 'I > 2\s(I)'
_cod_data_source_file d6dt00162a2.cif
_cod_data_source_block Na
_cod_depositor_comments 'Adding full bibliography for 7720015--7720017.cif.'
_cod_database_code 7720017
_shelx_shelxl_version_number 2025/1
_shelx_space_group_comment
;
The symmetry employed for this shelxl refinement is uniquely defined
by the following loop, which should always be used as a source of
symmetry information in preference to the above space-group names.
They are only intended as comments.
;
_olex2_refinement_description
;
1. Fixed Uiso
 At 1.2 times of:
  All C(H) groups
 At 1.5 times of:
  All O(H,H) groups
2.a Riding coordinates:
 O6(H6A,H6B)
2.b Free rotating group:
 O5(H5A,H5B)
2.c Secondary CH2 refined with riding coordinates:
 O2(H2A,H2B), O1(H1A,H1B), O3(H3A,H3B), O4(H4A,H4B)
2.d Aromatic/amide H refined with riding coordinates:
 C10(H10), C11(H11), C3(H3), C5(H5), C12(H12), C4(H4)
;
_olex2_submission_special_instructions 'No special instructions were received'
_oxdiff_exptl_absorpt_empirical_details
;
Empirical correction (ABSPACK) includes:
- Absorption correction using spherical harmonics
- Frame scaling
;

loop_
_space_group_symop_operation_xyz
'x, y, z'
'-x, -y, z+1/2'
'x+1/2, -y, z'
'-x+1/2, y, z+1/2'

loop_
_atom_site_label
_atom_site_type_symbol
_atom_site_fract_x
_atom_site_fract_y
_atom_site_fract_z
_atom_site_U_iso_or_equiv
_atom_site_adp_type
_atom_site_occupancy
_atom_site_site_symmetry_order
_atom_site_calc_flag
_atom_site_refinement_flags_posn
_atom_site_refinement_flags_adp
_atom_site_refinement_flags_occupancy
_atom_site_disorder_assembly
_atom_site_disorder_group
Fe01 Fe 0.62361(4) 0.23704(4) 0.57507(5) 0.01000(10) Uani 1 1 d . . . . .
Na1 Na 0.6435(2) 0.49943(16) 0.31264(13) 0.0149(6) Uani 1 1 d . . . . .
Na2 Na 0.8939(2) 0.51168(19) 0.33749(13) 0.0135(5) Uani 1 1 d . . . . .
O2 O 0.5109(3) 0.7065(5) 0.30663(19) 0.0192(9) Uani 1 1 d . . . . .
H2A H 0.498998 0.749158 0.267513 0.029 Uiso 1 1 calc R U . . .
H2B H 0.517571 0.804085 0.333602 0.029 Uiso 1 1 calc R U . . .
O5 O 0.4951(4) 0.9858(4) 0.3856(2) 0.0172(10) Uani 1 1 d G . . . .
H5A H 0.538721 0.961614 0.411253 0.026 Uiso 1 1 d G U . . .
H5B H 0.440009 0.986656 0.404042 0.026 Uiso 1 1 d G U . . .
O1 O 0.5177(3) 0.2818(5) 0.31236(18) 0.0155(8) Uani 1 1 d . . . . .
H1A H 0.507273 0.228840 0.274472 0.023 Uiso 1 1 calc R U . . .
H1B H 0.527474 0.191444 0.341643 0.023 Uiso 1 1 calc R U . . .
O3 O 0.7615(3) 0.7120(5) 0.33820(18) 0.0151(8) Uani 1 1 d . . . . .
H3A H 0.749546 0.762915 0.376238 0.023 Uiso 1 1 calc R U . . .
H3B H 0.768452 0.804251 0.309279 0.023 Uiso 1 1 calc R U . . .
O6 O 0.7476(4) 0.0067(3) 0.2632(3) 0.0204(11) Uani 1 1 d . . . . .
H6A H 0.691484 0.006917 0.245820 0.031 Uiso 1 1 d R U . . .
H6B H 0.790404 -0.001713 0.235940 0.031 Uiso 1 1 d R U . . .
N14 N 0.6867(2) 0.0636(4) 0.50979(14) 0.0126(6) Uani 1 1 d . . . . .
O4 O 0.7670(3) 0.2877(5) 0.34235(18) 0.0174(9) Uani 1 1 d . . . . .
H4A H 0.776558 0.192558 0.314705 0.026 Uiso 1 1 calc R U . . .
H4B H 0.756380 0.241639 0.381183 0.026 Uiso 1 1 calc R U . . .
N5 N 0.5970(2) 0.3993(4) 0.49941(14) 0.0130(6) Uani 1 1 d . . . . .
N4 N 0.4331(5) 0.0097(4) 0.6947(3) 0.0155(12) Uani 1 1 d . . . . .
N9 N 0.4668(2) 0.2526(4) 0.56549(18) 0.0091(7) Uani 1 1 d . . . . .
N18 N 0.7807(2) 0.2548(4) 0.58408(18) 0.0104(8) Uani 1 1 d . . . . .
N10 N 0.6503(2) 0.3980(4) 0.65090(14) 0.0119(6) Uani 1 1 d . . . . .
N12 N 0.6621(5) 0.4989(3) 0.7362(3) 0.0154(14) Uani 1 1 d . . . . .
N15 N 0.6574(4) -0.0314(5) 0.4650(2) 0.0171(9) Uani 1 1 d . . . . .
N8 N 0.4935(4) 0.4704(5) 0.4308(2) 0.0135(8) Uani 1 1 d . . . . .
N11 N 0.6000(3) 0.4549(6) 0.69636(16) 0.0154(6) Uani 1 1 d . . . . .
N3 N 0.5135(2) -0.0641(4) 0.71769(14) 0.0170(6) Uani 1 1 d . . . . .
N17 N 0.8147(5) 0.0147(4) 0.4533(3) 0.0145(11) Uani 1 1 d . . . . .
N1 N 0.5606(2) 0.0640(4) 0.64023(14) 0.0127(6) Uani 1 1 d . . . . .
N13 N 0.7554(4) 0.4705(5) 0.7192(2) 0.0134(8) Uani 1 1 d . . . . .
N2 N 0.5900(4) -0.0305(5) 0.6847(2) 0.0147(9) Uani 1 1 d . . . . .
N16 N 0.7325(2) -0.0603(4) 0.43187(14) 0.0166(6) Uani 1 1 d . . . . .
N6 N 0.6479(3) 0.4584(5) 0.45436(17) 0.0151(7) Uani 1 1 d . . . . .
C9 C 0.8196(3) 0.3432(4) 0.62737(16) 0.0113(7) Uani 1 1 d . . . . .
N7 N 0.5869(4) 0.5018(4) 0.4137(3) 0.0145(14) Uani 1 1 d . . . . .
C1 C 0.4638(2) 0.0866(4) 0.64788(16) 0.0120(7) Uani 1 1 d . . . . .
C2 C 0.4083(3) 0.1848(4) 0.60581(16) 0.0118(7) Uani 1 1 d . . . . .
C7 C 0.5033(3) 0.4068(4) 0.48329(15) 0.0114(7) Uani 1 1 d . . . . .
C10 C 0.9197(3) 0.3682(4) 0.63266(17) 0.0126(7) Uani 1 1 d . . . . .
H10 H 0.946535 0.429542 0.664029 0.015 Uiso 1 1 calc R U . . .
C11 C 0.9792(3) 0.2999(5) 0.5902(2) 0.0144(8) Uani 1 1 d . . . . .
H11 H 1.047871 0.315521 0.592351 0.017 Uiso 1 1 calc R U . . .
C8 C 0.7447(3) 0.4077(4) 0.66685(15) 0.0114(7) Uani 1 1 d . . . . .
C3 C 0.3071(3) 0.2066(5) 0.6045(2) 0.0140(8) Uani 1 1 d . . . . .
H3 H 0.266384 0.161476 0.633677 0.017 Uiso 1 1 calc R U . . .
C5 C 0.3281(3) 0.3651(5) 0.51634(18) 0.0139(7) Uani 1 1 d . . . . .
H5 H 0.301423 0.425495 0.484732 0.017 Uiso 1 1 calc R U . . .
C13 C 0.8389(3) 0.1879(5) 0.54341(16) 0.0123(7) Uani 1 1 d . . . . .
C14 C 0.7828(2) 0.0895(4) 0.50146(16) 0.0119(7) Uani 1 1 d . . . . .
C12 C 0.9394(3) 0.2090(5) 0.54474(19) 0.0127(8) Uani 1 1 d . . . . .
H12 H 0.979750 0.162968 0.515542 0.015 Uiso 1 1 calc R U . . .
C4 C 0.2684(3) 0.2974(5) 0.5586(2) 0.0138(8) Uani 1 1 d . . . . .
H4 H 0.199731 0.313340 0.556064 0.017 Uiso 1 1 calc R U . . .
C6 C 0.4281(3) 0.3416(5) 0.52195(17) 0.0112(7) Uani 1 1 d . . . . .

loop_
_atom_site_aniso_label
_atom_site_aniso_U_11
_atom_site_aniso_U_22
_atom_site_aniso_U_33
_atom_site_aniso_U_23
_atom_site_aniso_U_13
_atom_site_aniso_U_12
Fe01 0.00882(18) 0.01300(17) 0.00818(17) -0.0002(3) -0.00046(15) -0.0001(2)
Na1 0.0140(11) 0.0175(12) 0.0131(15) -0.0011(5) 0.0011(12) -0.0013(5)
Na2 0.0130(11) 0.0152(10) 0.0124(15) -0.0007(6) -0.0014(12) 0.0001(5)
O2 0.021(2) 0.0194(19) 0.017(2) 0.0040(15) -0.0029(16) -0.0016(15)
O5 0.016(2) 0.0203(18) 0.016(3) 0.0019(11) 0.0007(18) 0.0003(11)
O1 0.0166(18) 0.0167(18) 0.0133(18) -0.0025(15) -0.0018(15) 0.0009(14)
O3 0.0152(18) 0.0142(17) 0.016(2) -0.0022(14) 0.0022(15) 0.0002(13)
O6 0.015(2) 0.027(2) 0.020(3) 0.0009(10) 0.0008(19) 0.0002(10)
N14 0.0133(15) 0.0134(16) 0.0111(15) -0.0013(11) -0.0005(12) -0.0001(12)
O4 0.0177(18) 0.0173(18) 0.017(2) 0.0024(15) -0.0004(15) -0.0024(14)
N5 0.0130(14) 0.0151(13) 0.0108(15) -0.0002(12) 0.0007(12) -0.0015(12)
N4 0.016(3) 0.016(2) 0.015(3) 0.0037(12) -0.001(2) -0.0010(11)
N9 0.0093(15) 0.0125(16) 0.006(2) -0.0008(12) 0.0009(14) 0.0013(11)
N18 0.0090(15) 0.0105(15) 0.012(2) 0.0002(13) 0.0005(14) 0.0006(11)
N10 0.0104(13) 0.0152(14) 0.0101(15) -0.0007(11) 0.0000(12) 0.0017(11)
N12 0.015(3) 0.019(3) 0.012(4) -0.0020(10) -0.001(3) 0.0023(10)
N15 0.020(2) 0.0167(13) 0.014(2) -0.005(2) -0.0035(16) 0.0026(19)
N8 0.0130(19) 0.0157(13) 0.012(2) 0.0013(19) -0.0009(14) 0.0010(17)
N11 0.0153(17) 0.0211(16) 0.0098(19) -0.0018(17) 0.0011(14) 0.0013(18)
N3 0.0167(17) 0.0178(17) 0.0165(17) 0.0032(12) -0.0010(13) -0.0020(13)
N17 0.016(3) 0.017(2) 0.010(3) -0.0013(14) 0.001(2) -0.0006(12)
N1 0.0151(15) 0.0125(16) 0.0103(15) 0.0013(11) -0.0014(12) 0.0000(12)
N13 0.0135(19) 0.0164(13) 0.010(2) -0.0014(19) 0.0004(14) 0.0010(17)
N2 0.014(2) 0.0168(13) 0.013(2) 0.001(2) -0.0008(15) 0.0009(17)
N16 0.0165(17) 0.0206(17) 0.0125(16) -0.0036(13) -0.0017(13) -0.0003(13)
N6 0.0155(17) 0.0198(15) 0.0100(18) 0.0009(17) 0.0002(14) -0.0028(17)
C9 0.0137(18) 0.0101(14) 0.0100(18) 0.0027(13) -0.0001(13) -0.0014(12)
N7 0.011(3) 0.021(3) 0.012(4) 0.0021(11) -0.002(3) -0.0037(10)
C1 0.0130(17) 0.0117(14) 0.0114(17) -0.0015(13) 0.0002(14) -0.0032(12)
C2 0.0151(17) 0.0101(15) 0.0102(17) -0.0013(13) 0.0005(14) -0.0005(13)
C7 0.0138(17) 0.0106(14) 0.0099(17) -0.0015(12) -0.0017(13) 0.0027(12)
C10 0.0132(18) 0.0127(15) 0.0119(18) 0.0009(14) -0.0020(13) -0.0002(12)
C11 0.0079(18) 0.0152(19) 0.020(2) 0.0018(15) -0.0009(15) 0.0001(14)
C8 0.0113(17) 0.0112(14) 0.0117(17) -0.0004(12) -0.0002(13) -0.0009(12)
C3 0.014(2) 0.0136(18) 0.015(2) -0.0007(16) 0.0026(16) -0.0032(14)
C5 0.0135(18) 0.0152(16) 0.0131(18) -0.0008(14) -0.0018(14) 0.0017(13)
C13 0.0124(17) 0.0113(15) 0.0132(18) 0.0017(13) 0.0028(14) 0.0009(13)
C14 0.0136(18) 0.0111(14) 0.0112(18) 0.0003(13) 0.0010(14) 0.0008(12)
C12 0.0108(19) 0.0144(18) 0.013(2) 0.0012(15) 0.0039(15) 0.0003(14)
C4 0.0094(18) 0.0175(19) 0.014(2) -0.0038(15) -0.0003(15) 0.0005(14)
C6 0.0134(17) 0.0105(15) 0.0096(17) -0.0006(13) -0.0019(13) 0.0005(12)

loop_
_atom_type_symbol
_atom_type_description
_atom_type_scat_dispersion_real
_atom_type_scat_dispersion_imag
_atom_type_scat_source
C C 0.0033 0.0016 'International Tables Vol C Tables 4.2.6.8 and 6.1.1.4'
H H 0.0000 0.0000 'International Tables Vol C Tables 4.2.6.8 and 6.1.1.4'
Fe Fe 0.3463 0.8444 'International Tables Vol C Tables 4.2.6.8 and 6.1.1.4'
N N 0.0061 0.0033 'International Tables Vol C Tables 4.2.6.8 and 6.1.1.4'
Na Na 0.0362 0.0249 'International Tables Vol C Tables 4.2.6.8 and 6.1.1.4'
O O 0.0106 0.0060 'International Tables Vol C Tables 4.2.6.8 and 6.1.1.4'

loop_
_geom_angle_atom_site_label_1
_geom_angle_atom_site_label_2
_geom_angle_atom_site_label_3
_geom_angle
_geom_angle_site_symmetry_1
_geom_angle_site_symmetry_3
_geom_angle_publ_flag
N5 Fe01 N14 81.45(11) . . ?
N5 Fe01 N1 147.01(12) . . ?
N9 Fe01 N14 110.45(13) . . ?
N9 Fe01 N5 73.78(12) . . ?
N9 Fe01 N18 173.16(8) . . ?
N9 Fe01 N10 102.56(13) . . ?
N9 Fe01 N1 73.63(12) . . ?
N18 Fe01 N14 73.65(12) . . ?
N18 Fe01 N5 101.91(14) . . ?
N18 Fe01 N10 73.76(12) . . ?
N18 Fe01 N1 111.01(13) . . ?
N10 Fe01 N14 146.90(12) . . ?
N10 Fe01 N5 110.90(8) . . ?
N10 Fe01 N1 81.23(11) . . ?
N1 Fe01 N14 105.36(8) . . ?
Na2 Na1 Na2 160.66(4) 3_465 . ?
O2 Na1 Na2 136.84(11) . . ?
O2 Na1 Na2 44.64(11) . 3_465 ?
O2 Na1 O4 166.6(3) . . ?
O2 Na1 N13 113.92(19) . 4_654 ?
O2 Na1 N7 79.51(18) . . ?
O1 Na1 Na2 136.42(11) . . ?
O1 Na1 Na2 43.80(10) . 3_465 ?
O1 Na1 O2 85.76(18) . . ?
O1 Na1 O4 91.55(13) . . ?
O1 Na1 N13 108.53(17) . 4_654 ?
O1 Na1 N7 77.63(17) . . ?
O3 Na1 Na2 130.01(12) . 3_465 ?
O3 Na1 Na2 43.17(11) . . ?
O3 Na1 O2 93.79(14) . . ?
O3 Na1 O1 165.5(3) . . ?
O3 Na1 O4 85.54(19) . . ?
O3 Na1 N13 84.91(18) . 4_654 ?
O3 Na1 N7 88.04(19) . . ?
O4 Na1 Na2 127.90(12) . 3_465 ?
O4 Na1 Na2 44.92(10) . . ?
O4 Na1 N13 79.41(17) . 4_654 ?
O4 Na1 N7 87.06(19) . . ?
N13 Na1 Na2 131.56(14) 4_654 3_465 ?
N13 Na1 Na2 67.66(14) 4_654 . ?
N7 Na1 Na2 98.41(16) . . ?
N7 Na1 Na2 62.24(15) . 3_465 ?
N7 Na1 N13 165.2(2) . 4_654 ?
Na1 Na2 Na1 160.42(4) 3_565 . ?
O2 Na2 Na1 125.40(12) 3_565 . ?
O2 Na2 Na1 44.34(11) 3_565 3_565 ?
O2 Na2 O4 89.45(14) 3_565 . ?
O2 Na2 N12 83.78(19) 3_565 4_654 ?
O2 Na2 N8 86.69(17) 3_565 3_565 ?
O1 Na2 Na1 132.23(12) 3_565 . ?
O1 Na2 Na1 43.94(10) 3_565 3_565 ?
O1 Na2 O2 85.60(19) 3_565 3_565 ?
O1 Na2 O4 168.3(3) 3_565 . ?
O1 Na2 N12 90.52(19) 3_565 4_654 ?
O1 Na2 N8 78.48(17) 3_565 3_565 ?
O3 Na2 Na1 140.02(12) . 3_565 ?
O3 Na2 Na1 43.11(10) . . ?
O3 Na2 O2 162.1(3) . 3_565 ?
O3 Na2 O1 96.08(14) . 3_565 ?
O3 Na2 O4 85.46(18) . . ?
O3 Na2 N12 78.42(18) . 4_654 ?
O3 Na2 N8 111.10(18) . 3_565 ?
O4 Na2 Na1 133.41(11) . 3_565 ?
O4 Na2 Na1 44.91(10) . . ?
O4 Na2 N12 78.43(17) . 4_654 ?
O4 Na2 N8 111.81(18) . 3_565 ?
N12 Na2 Na1 98.12(16) 4_654 3_565 ?
N12 Na2 Na1 62.43(16) 4_654 . ?
N12 Na2 N8 166.0(2) 4_654 3_565 ?
N8 Na2 Na1 67.92(14) 3_565 3_565 ?
N8 Na2 Na1 131.57(14) 3_565 . ?
Na1 O2 Na2 91.01(16) . 3_465 ?
Na1 O2 H2A 113.5 . . ?
Na1 O2 H2B 113.5 . . ?
Na2 O2 H2A 113.5 3_465 . ?
Na2 O2 H2B 113.5 3_465 . ?
H2A O2 H2B 110.8 . . ?
H5A O5 H5B 104.6 . . ?
Na1 O1 H1A 113.2 . . ?
Na1 O1 H1B 113.2 . . ?
Na2 O1 Na1 92.25(16) 3_465 . ?
Na2 O1 H1A 113.2 3_465 . ?
Na2 O1 H1B 113.2 3_465 . ?
H1A O1 H1B 110.6 . . ?
Na1 O3 Na2 93.72(16) . . ?
Na1 O3 H3A 113.0 . . ?
Na1 O3 H3B 113.0 . . ?
Na2 O3 H3A 113.0 . . ?
Na2 O3 H3B 113.0 . . ?
H3A O3 H3B 110.4 . . ?
H6A O6 H6B 104.5 . . ?
N15 N14 Fe01 139.2(3) . . ?
C14 N14 Fe01 113.1(2) . . ?
C14 N14 N15 105.0(4) . . ?
Na1 O4 Na2 90.17(16) . . ?
Na1 O4 H4A 113.6 . . ?
Na1 O4 H4B 113.6 . . ?
Na2 O4 H4A 113.6 . . ?
Na2 O4 H4B 113.6 . . ?
H4A O4 H4B 110.9 . . ?
N6 N5 Fe01 137.8(3) . . ?
C7 N5 Fe01 114.2(2) . . ?
C7 N5 N6 105.0(3) . . ?
C1 N4 N3 105.3(5) . . ?
C2 N9 Fe01 119.7(3) . . ?
C6 N9 Fe01 120.0(3) . . ?
C6 N9 C2 120.1(3) . . ?
C9 N18 Fe01 120.2(3) . . ?
C9 N18 C13 120.0(3) . . ?
C13 N18 Fe01 119.6(3) . . ?
N11 N10 Fe01 137.8(3) . . ?
N11 N10 C8 104.6(3) . . ?
C8 N10 Fe01 114.6(2) . . ?
N11 N12 Na2 119.4(4) . 4_655 ?
N11 N12 N13 111.0(5) . . ?
N13 N12 Na2 125.2(4) . 4_655 ?
N16 N15 N14 108.9(4) . . ?
N7 N8 Na2 103.6(4) . 3_465 ?
C7 N8 Na2 148.9(3) . 3_465 ?
C7 N8 N7 104.1(5) . . ?
N12 N11 N10 108.6(4) . . ?
N2 N3 N4 109.1(4) . . ?
C14 N17 N16 103.0(5) . . ?
N2 N1 Fe01 139.1(3) . . ?
N2 N1 C1 105.2(3) . . ?
C1 N1 Fe01 113.4(2) . . ?
N12 N13 Na1 103.8(4) . 4_655 ?
C8 N13 Na1 150.3(3) . 4_655 ?
C8 N13 N12 103.2(5) . . ?
N3 N2 N1 109.0(4) . . ?
N15 N16 N17 110.9(4) . . ?
N7 N6 N5 109.2(4) . . ?
N18 C9 C10 122.2(4) . . ?
N18 C9 C8 112.1(3) . . ?
C10 C9 C8 125.8(3) . . ?
N8 N7 Na1 124.8(4) . . ?
N6 N7 Na1 119.5(4) . . ?
N6 N7 N8 109.7(5) . . ?
N4 C1 N1 111.5(4) . . ?
N4 C1 C2 129.3(4) . . ?
N1 C1 C2 119.3(3) . . ?
N9 C2 C1 111.7(3) . . ?
N9 C2 C3 121.9(4) . . ?
C3 C2 C1 126.5(4) . . ?
N5 C7 C6 118.9(3) . . ?
N8 C7 N5 111.9(4) . . ?
N8 C7 C6 129.1(4) . . ?
C9 C10 H10 121.3 . . ?
C9 C10 C11 117.4(4) . . ?
C11 C10 H10 121.3 . . ?
C10 C11 H11 119.5 . . ?
C12 C11 C10 120.9(4) . . ?
C12 C11 H11 119.5 . . ?
N10 C8 C9 118.3(3) . . ?
N13 C8 N10 112.5(4) . . ?
N13 C8 C9 129.1(4) . . ?
C2 C3 H3 121.4 . . ?
C4 C3 C2 117.1(4) . . ?
C4 C3 H3 121.4 . . ?
C4 C5 H5 121.2 . . ?
C4 C5 C6 117.6(4) . . ?
C6 C5 H5 121.2 . . ?
N18 C13 C14 111.5(3) . . ?
N18 C13 C12 121.7(4) . . ?
C12 C13 C14 126.7(4) . . ?
N14 C14 C13 119.6(3) . . ?
N17 C14 N14 112.2(4) . . ?
N17 C14 C13 128.3(4) . . ?
C11 C12 H12 121.1 . . ?
C13 C12 C11 117.8(4) . . ?
C13 C12 H12 121.1 . . ?
C3 C4 H4 119.3 . . ?
C5 C4 C3 121.3(4) . . ?
C5 C4 H4 119.3 . . ?
N9 C6 C7 111.9(3) . . ?
N9 C6 C5 122.0(4) . . ?
C5 C6 C7 126.2(4) . . ?

loop_
_geom_bond_atom_site_label_1
_geom_bond_atom_site_label_2
_geom_bond_distance
_geom_bond_site_symmetry_2
_geom_bond_publ_flag
Fe01 N14 2.213(3) . ?
Fe01 N5 2.206(3) . ?
Fe01 N9 2.162(3) . ?
Fe01 N18 2.166(3) . ?
Fe01 N10 2.204(3) . ?
Fe01 N1 2.209(3) . ?
Na1 Na2 3.469(5) 3_465 ?
Na1 Na2 3.479(6) . ?
Na1 O2 2.425(5) . ?
Na1 O1 2.409(5) . ?
Na1 O3 2.382(4) . ?
Na1 O4 2.456(4) . ?
Na1 N13 2.604(7) 4_654 ?
Na1 N7 2.497(8) . ?
Na2 O2 2.438(4) 3_565 ?
Na2 O1 2.403(4) 3_565 ?
Na2 O3 2.385(4) . ?
Na2 O4 2.457(5) . ?
Na2 N12 2.500(8) 4_654 ?
Na2 N8 2.586(6) 3_565 ?
O2 H2A 0.9900 . ?
O2 H2B 0.9900 . ?
O5 H5A 0.8697 . ?
O5 H5B 0.8699 . ?
O1 H1A 0.9900 . ?
O1 H1B 0.9900 . ?
O3 H3A 0.9900 . ?
O3 H3B 0.9900 . ?
O6 H6A 0.8703 . ?
O6 H6B 0.8704 . ?
N14 N15 1.345(6) . ?
N14 C14 1.345(5) . ?
O4 H4A 0.9900 . ?
O4 H4B 0.9900 . ?
N5 N6 1.347(5) . ?
N5 C7 1.340(5) . ?
N4 N3 1.354(7) . ?
N4 C1 1.319(8) . ?
N9 C2 1.347(5) . ?
N9 C6 1.342(5) . ?
N18 C9 1.336(5) . ?
N18 C13 1.348(5) . ?
N10 N11 1.345(5) . ?
N10 C8 1.348(5) . ?
N12 N11 1.311(8) . ?
N12 N13 1.356(9) . ?
N15 N16 1.308(7) . ?
N8 N7 1.363(9) . ?
N8 C7 1.334(6) . ?
N3 N2 1.328(6) . ?
N17 N16 1.364(7) . ?
N17 C14 1.344(8) . ?
N1 N2 1.337(6) . ?
N1 C1 1.350(5) . ?
N13 C8 1.330(6) . ?
N6 N7 1.312(8) . ?
C9 C10 1.391(5) . ?
C9 C8 1.470(5) . ?
C1 C2 1.460(5) . ?
C2 C3 1.397(6) . ?
C7 C6 1.462(5) . ?
C10 H10 0.9500 . ?
C10 C11 1.391(6) . ?
C11 H11 0.9500 . ?
C11 C12 1.390(6) . ?
C3 H3 0.9500 . ?
C3 C4 1.392(6) . ?
C5 H5 0.9500 . ?
C5 C4 1.388(6) . ?
C5 C6 1.388(5) . ?
C13 C14 1.463(5) . ?
C13 C12 1.386(5) . ?
C12 H12 0.9500 . ?
C4 H4 0.9500 . ?

loop_
_geom_torsion_atom_site_label_1
_geom_torsion_atom_site_label_2
_geom_torsion_atom_site_label_3
_geom_torsion_atom_site_label_4
_geom_torsion
_geom_torsion_site_symmetry_1
_geom_torsion_site_symmetry_2
_geom_torsion_site_symmetry_3
_geom_torsion_site_symmetry_4
_geom_torsion_publ_flag
Fe01 N14 N15 N16 158.9(3) . . . . ?
Fe01 N14 C14 N17 -165.1(3) . . . . ?
Fe01 N14 C14 C13 15.7(4) . . . . ?
Fe01 N5 N6 N7 159.2(3) . . . . ?
Fe01 N5 C7 N8 -165.1(3) . . . . ?
Fe01 N5 C7 C6 12.5(4) . . . . ?
Fe01 N9 C2 C1 -8.0(4) . . . . ?
Fe01 N9 C2 C3 173.5(3) . . . . ?
Fe01 N9 C6 C7 4.5(4) . . . . ?
Fe01 N9 C6 C5 -175.4(3) . . . . ?
Fe01 N18 C9 C10 -175.4(3) . . . . ?
Fe01 N18 C9 C8 4.5(4) . . . . ?
Fe01 N18 C13 C14 -7.8(4) . . . . ?
Fe01 N18 C13 C12 174.3(3) . . . . ?
Fe01 N10 N11 N12 159.4(3) . . . . ?
Fe01 N10 C8 N13 -165.3(3) . . . . ?
Fe01 N10 C8 C9 12.0(4) . . . . ?
Fe01 N1 N2 N3 160.7(3) . . . . ?
Fe01 N1 C1 N4 -166.4(3) . . . . ?
Fe01 N1 C1 C2 14.4(4) . . . . ?
Na1 N13 C8 N10 155.5(5) 4_655 . . . ?
Na1 N13 C8 C9 -21.4(9) 4_655 . . . ?
Na2 N12 N11 N10 -158.5(2) 4_655 . . . ?
Na2 N12 N13 Na1 -11.3(3) 4_655 . . 4_655 ?
Na2 N12 N13 C8 156.2(3) 4_655 . . . ?
Na2 N8 N7 Na1 -13.5(3) 3_465 . . . ?
Na2 N8 N7 N6 -165.8(3) 3_465 . . . ?
Na2 N8 C7 N5 153.2(5) 3_465 . . . ?
Na2 N8 C7 C6 -24.1(8) 3_465 . . . ?
N14 N15 N16 N17 -0.1(5) . . . . ?
N5 N6 N7 Na1 -154.6(3) . . . . ?
N5 N6 N7 N8 -0.7(5) . . . . ?
N5 C7 C6 N9 -11.3(5) . . . . ?
N5 C7 C6 C5 168.6(4) . . . . ?
N4 N3 N2 N1 -0.2(5) . . . . ?
N4 C1 C2 N9 176.2(4) . . . . ?
N4 C1 C2 C3 -5.4(7) . . . . ?
N9 C2 C3 C4 1.9(6) . . . . ?
N18 C9 C10 C11 1.2(6) . . . . ?
N18 C9 C8 N10 -11.0(5) . . . . ?
N18 C9 C8 N13 165.8(4) . . . . ?
N18 C13 C14 N14 -5.8(5) . . . . ?
N18 C13 C14 N17 175.2(4) . . . . ?
N18 C13 C12 C11 1.0(6) . . . . ?
N12 N13 C8 N10 0.6(4) . . . . ?
N12 N13 C8 C9 -176.3(4) . . . . ?
N15 N14 C14 N17 0.0(4) . . . . ?
N15 N14 C14 C13 -179.2(3) . . . . ?
N8 C7 C6 N9 165.8(4) . . . . ?
N8 C7 C6 C5 -14.3(6) . . . . ?
N11 N10 C8 N13 -1.2(4) . . . . ?
N11 N10 C8 C9 176.1(3) . . . . ?
N11 N12 N13 Na1 -167.3(3) . . . 4_655 ?
N11 N12 N13 C8 0.2(5) . . . . ?
N3 N4 C1 N1 0.2(5) . . . . ?
N3 N4 C1 C2 179.3(4) . . . . ?
N1 C1 C2 N9 -4.7(5) . . . . ?
N1 C1 C2 C3 173.7(4) . . . . ?
N13 N12 N11 N10 -0.9(5) . . . . ?
N2 N1 C1 N4 -0.3(5) . . . . ?
N2 N1 C1 C2 -179.5(3) . . . . ?
N16 N17 C14 N14 -0.1(5) . . . . ?
N16 N17 C14 C13 179.0(3) . . . . ?
N6 N5 C7 N8 -1.1(4) . . . . ?
N6 N5 C7 C6 176.5(3) . . . . ?
C9 N18 C13 C14 177.4(3) . . . . ?
C9 N18 C13 C12 -0.5(6) . . . . ?
C9 C10 C11 C12 -0.6(6) . . . . ?
N7 N8 C7 N5 0.6(4) . . . . ?
N7 N8 C7 C6 -176.7(4) . . . . ?
C1 N4 N3 N2 0.0(5) . . . . ?
C1 N1 N2 N3 0.3(4) . . . . ?
C1 C2 C3 C4 -176.4(4) . . . . ?
C2 N9 C6 C7 179.1(3) . . . . ?
C2 N9 C6 C5 -0.8(6) . . . . ?
C2 C3 C4 C5 -0.8(6) . . . . ?
C7 N5 N6 N7 1.1(4) . . . . ?
C7 N8 N7 Na1 152.3(3) . . . . ?
C7 N8 N7 N6 0.1(5) . . . . ?
C10 C9 C8 N10 168.9(3) . . . . ?
C10 C9 C8 N13 -14.3(6) . . . . ?
C10 C11 C12 C13 -0.5(6) . . . . ?
C8 N10 N11 N12 1.2(4) . . . . ?
C8 C9 C10 C11 -178.7(4) . . . . ?
C13 N18 C9 C10 -0.7(6) . . . . ?
C13 N18 C9 C8 179.3(3) . . . . ?
C14 N14 N15 N16 0.1(5) . . . . ?
C14 N17 N16 N15 0.1(5) . . . . ?
C14 C13 C12 C11 -176.5(4) . . . . ?
C12 C13 C14 N14 171.9(4) . . . . ?
C12 C13 C14 N17 -7.1(6) . . . . ?
C4 C5 C6 N9 1.9(6) . . . . ?
C4 C5 C6 C7 -178.1(4) . . . . ?
C6 N9 C2 C1 177.4(3) . . . . ?
C6 N9 C2 C3 -1.1(6) . . . . ?
C6 C5 C4 C3 -1.0(6) . . . . ?
